data_7110182
loop_
_publ_author_name
'Sujit Mahato'
'Surajit Haldar'
'Chandan K. Jana'

_publ_section_title
;
 Diastereoselective alpha-C-H functionalization of aliphatic
 N-heterocycles: an efficient route to ring fused oxazines
;
_journal_name_full Chem.Commun.
_journal_page_first 332
_journal_paper_doi 10.1039/c3cc46191b
_journal_volume 50
_journal_year 2014
_chemical_compound_source synthesis
_chemical_formula_moiety 'C25 H21 N O'
_chemical_formula_sum 'C25 H21 N O'
_chemical_formula_weight 331.27
_chemical_name_systematic unk
_space_group_IT_number 33
_symmetry_cell_setting orthorhombic
_symmetry_Int_Tables_number 33
_symmetry_space_group_name_Hall 'P 2c -2n'
_symmetry_space_group_name_H-M 'P n a 21'
_atom_sites_solution_hydrogens geom
_atom_sites_solution_primary direct
_atom_sites_solution_secondary difmap
_audit_creation_method SHELXL-97
_cell_angle_alpha 90.00
_cell_angle_beta 90.00
_cell_angle_gamma 90.00
_cell_formula_units_Z 4
_cell_length_a 11.7114(6)
_cell_length_b 17.5321(9)
_cell_length_c 9.3005(4)
_cell_measurement_temperature 296(2)
_cell_volume 1909.63(16)
_computing_structure_refinement 'SHELXL-97 (Sheldrick, 1997)'
_computing_structure_solution 'SHELXS-97 (Sheldrick, 1990)'
_diffrn_ambient_temperature 296(2)
_diffrn_measured_fraction_theta_full 0.997
_diffrn_measured_fraction_theta_max 0.997
_diffrn_radiation_monochromator graphite
_diffrn_radiation_probe x-ray
_diffrn_radiation_type MoK\a
_diffrn_radiation_wavelength 0.71073
_diffrn_reflns_av_R_equivalents 0.0335
_diffrn_reflns_av_sigmaI/netI 0.0677
_diffrn_reflns_limit_h_max 12
_diffrn_reflns_limit_h_min -12
_diffrn_reflns_limit_k_max 15
_diffrn_reflns_limit_k_min -17
_diffrn_reflns_limit_l_max 9
_diffrn_reflns_limit_l_min -9
_diffrn_reflns_number 8121
_diffrn_reflns_theta_full 21.53
_diffrn_reflns_theta_max 21.53
_diffrn_reflns_theta_min 2.09
_diffrn_source 'fine-focus sealed tube'
_exptl_absorpt_coefficient_mu 0.071
_exptl_crystal_density_diffrn 1.152
_exptl_crystal_density_method 'not measured'
_exptl_crystal_F_000 664
_exptl_crystal_recrystallization_method ethylacetate
_refine_diff_density_max 0.121
_refine_diff_density_min -0.134
_refine_diff_density_rms 0.024
_refine_ls_abs_structure_details 'Flack H D (1983), Acta Cryst. A39, 876-881'
_refine_ls_abs_structure_Flack 2(2)
_refine_ls_extinction_coef 0.0066(16)
_refine_ls_extinction_expression Fc^*^=kFc[1+0.001xFc^2^\l^3^/sin(2\q)]^-1/4^
_refine_ls_extinction_method SHELXL
_refine_ls_goodness_of_fit_ref 0.412
_refine_ls_hydrogen_treatment mixed
_refine_ls_matrix_type full
_refine_ls_number_parameters 245
_refine_ls_number_reflns 2158
_refine_ls_number_restraints 1
_refine_ls_restrained_S_all 0.411
_refine_ls_R_factor_all 0.0371
_refine_ls_R_factor_gt 0.0334
_refine_ls_shift/su_max 0.165
_refine_ls_shift/su_mean 0.028
_refine_ls_structure_factor_coef Fsqd
_refine_ls_weighting_details 'calc w=1/[\s^2^(Fo^2^)+(0.1670P)^2^+3.0691P] where P=(Fo^2^+2Fc^2^)/3'
_refine_ls_weighting_scheme calc
_refine_ls_wR_factor_gt 0.0972
_refine_ls_wR_factor_ref 0.1101
_reflns_number_gt 2015
_reflns_number_total 2158
_reflns_threshold_expression >2sigma(I)
_cod_data_source_file c3cc46191b.txt
_cod_data_source_block tst1
_cod_database_code 7110182

loop_
_symmetry_equiv_pos_as_xyz
'x, y, z'
'-x, -y, z+1/2'
'x+1/2, -y+1/2, z'
'-x+1/2, y+1/2, z+1/2'

loop_
_atom_site_label
_atom_site_type_symbol
_atom_site_fract_x
_atom_site_fract_y
_atom_site_fract_z
_atom_site_U_iso_or_equiv
_atom_site_adp_type
_atom_site_occupancy
_atom_site_symmetry_multiplicity
_atom_site_calc_flag
_atom_site_refinement_flags
C6 C 0.1806(2) 0.60885(14) 0.5494(3) 0.0514(7) Uani 1 1 d .
C4 C -0.0019(2) 0.61258(17) 0.6810(3) 0.0629(7) Uani 1 1 d .
C1 C 0.1573(2) 0.53444(15) 0.5143(3) 0.0554(7) Uani 1 1 d .
C5 C 0.1003(2) 0.64980(16) 0.6352(3) 0.0547(7) Uani 1 1 d .
C7 C 0.1190(3) 0.72530(17) 0.6813(3) 0.0679(8) Uani 1 1 d .
H7 H 0.1852 0.7506 0.6536 0.081 Uiso 1 1 calc R
C3 C -0.0204(3) 0.53645(19) 0.6409(4) 0.0710(9) Uani 1 1 d .
H3 H -0.0871 0.5121 0.6701 0.085 Uiso 1 1 calc R
C2 C 0.0561(3) 0.49787(17) 0.5610(3) 0.0684(9) Uani 1 1 d .
H2 H 0.0426 0.4472 0.5366 0.082 Uiso 1 1 calc R
C10 C -0.0811(3) 0.6534(2) 0.7659(4) 0.0839(10) Uani 1 1 d .
H10 H -0.1487 0.6298 0.7939 0.101 Uiso 1 1 calc R
C8 C 0.0408(3) 0.7618(2) 0.7663(4) 0.0871(11) Uani 1 1 d .
H8 H 0.0555 0.8113 0.7973 0.105 Uiso 1 1 calc R
C9 C -0.0604(3) 0.7262(2) 0.8071(4) 0.0946(12) Uani 1 1 d .
H9 H -0.1137 0.7523 0.8627 0.113 Uiso 1 1 calc R
C24 C 0.2903(2) 0.64594(15) 0.4987(3) 0.0542(7) Uani 1 1 d .
H24 H 0.3232 0.6728 0.5813 0.065 Uiso 1 1 calc R
C18 C 0.2744(2) 0.70444(15) 0.3793(4) 0.0590(7) Uani 1 1 d .
C12 C 0.5377(2) 0.50784(16) 0.5260(3) 0.0568(7) Uani 1 1 d .
C11 C 0.4352(2) 0.55248(18) 0.5747(3) 0.0662(8) Uani 1 1 d .
H11A H 0.3835 0.5189 0.6261 0.079 Uiso 1 1 calc R
H11B H 0.4595 0.5922 0.6405 0.079 Uiso 1 1 calc R
C13 C 0.6267(3) 0.5436(2) 0.4568(4) 0.0805(9) Uani 1 1 d .
H13 H 0.6227 0.5954 0.4359 0.097 Uiso 1 1 calc R
C17 C 0.5470(3) 0.43083(18) 0.5544(4) 0.0795(10) Uani 1 1 d .
H17 H 0.4867 0.4058 0.5994 0.095 Uiso 1 1 calc R
C19 C 0.1791(2) 0.70745(17) 0.2939(4) 0.0677(8) Uani 1 1 d .
H19 H 0.1200 0.6729 0.3090 0.081 Uiso 1 1 calc R
C23 C 0.3600(3) 0.75741(19) 0.3571(4) 0.0831(10) Uani 1 1 d .
H23 H 0.4247 0.7569 0.4151 0.100 Uiso 1 1 calc R
C20 C 0.1697(3) 0.7613(2) 0.1854(4) 0.0819(10) Uani 1 1 d .
H20 H 0.1047 0.7624 0.1280 0.098 Uiso 1 1 calc R
C22 C 0.3499(3) 0.8111(2) 0.2494(5) 0.1020(13) Uani 1 1 d .
H22 H 0.4079 0.8465 0.2357 0.122 Uiso 1 1 calc R
C21 C 0.2557(3) 0.8129(2) 0.1624(5) 0.0920(11) Uani 1 1 d .
H21 H 0.2501 0.8486 0.0888 0.110 Uiso 1 1 calc R
C15 C 0.7274(5) 0.4243(4) 0.4504(5) 0.1213(19) Uani 1 1 d .
H15 H 0.7909 0.3956 0.4244 0.146 Uiso 1 1 calc R
C14 C 0.7243(3) 0.5009(4) 0.4177(5) 0.1131(16) Uani 1 1 d .
H14 H 0.7852 0.5240 0.3708 0.136 Uiso 1 1 calc R
C16 C 0.6417(5) 0.3909(3) 0.5184(5) 0.1113(15) Uani 1 1 d .
H16 H 0.6465 0.3394 0.5417 0.134 Uiso 1 1 calc R
N1 N 0.37448(17) 0.58728(12) 0.4526(2) 0.0549(6) Uani 1 1 d .
O1 O 0.22996(16) 0.48978(10) 0.4355(2) 0.0649(5) Uani 1 1 d .
C25 C 0.3195(2) 0.53219(16) 0.3634(3) 0.0581(7) Uani 1 1 d .
H25A H 0.3764 0.4965 0.3284 0.070 Uiso 1 1 calc R
H25B H 0.2871 0.5580 0.2808 0.070 Uiso 1 1 calc R

loop_
_atom_site_aniso_label
_atom_site_aniso_U_11
_atom_site_aniso_U_22
_atom_site_aniso_U_33
_atom_site_aniso_U_23
_atom_site_aniso_U_13
_atom_site_aniso_U_12
C6 0.0535(15) 0.0544(16) 0.0464(14) 0.0039(13) 0.0002(12) 0.0055(13)
C4 0.0598(16) 0.0742(19) 0.0546(16) 0.0143(16) 0.0095(14) 0.0134(15)
C1 0.0602(16) 0.0566(17) 0.0493(15) 0.0013(13) -0.0008(13) 0.0035(14)
C5 0.0570(15) 0.0594(17) 0.0475(15) 0.0063(13) -0.0020(13) 0.0139(14)
C7 0.076(2) 0.0617(19) 0.0656(18) 0.0015(16) -0.0001(17) 0.0177(15)
C3 0.0650(18) 0.073(2) 0.075(2) 0.0135(17) 0.0085(17) -0.0036(16)
C2 0.0735(19) 0.0618(18) 0.070(2) 0.0064(16) 0.0021(18) -0.0077(16)
C10 0.080(2) 0.091(3) 0.081(2) 0.017(2) 0.021(2) 0.0204(19)
C8 0.110(3) 0.070(2) 0.082(2) -0.0037(19) 0.007(2) 0.028(2)
C9 0.098(3) 0.100(3) 0.086(2) 0.008(2) 0.027(2) 0.035(2)
C24 0.0499(14) 0.0549(15) 0.0578(16) -0.0012(13) -0.0008(13) 0.0029(12)
C18 0.0538(16) 0.0527(16) 0.0705(18) 0.0042(14) 0.0062(16) 0.0048(13)
C12 0.0516(16) 0.0651(18) 0.0535(16) -0.0039(14) -0.0080(14) 0.0047(14)
C11 0.0633(17) 0.0768(19) 0.0586(17) 0.0030(15) -0.0099(15) 0.0118(15)
C13 0.067(2) 0.095(2) 0.079(2) 0.014(2) -0.0021(19) 0.0048(19)
C17 0.085(2) 0.067(2) 0.087(2) -0.0096(18) -0.0254(19) 0.0039(18)
C19 0.0559(16) 0.0711(19) 0.076(2) 0.0134(17) 0.0012(17) 0.0013(14)
C23 0.0619(18) 0.081(2) 0.106(3) 0.027(2) -0.0011(19) -0.0030(17)
C20 0.078(2) 0.084(2) 0.084(2) 0.025(2) 0.0026(19) 0.0211(19)
C22 0.078(2) 0.086(2) 0.142(4) 0.047(3) 0.009(3) -0.003(2)
C21 0.093(2) 0.081(2) 0.102(3) 0.040(2) 0.026(2) 0.021(2)
C15 0.123(4) 0.173(5) 0.068(3) -0.031(3) -0.025(3) 0.085(4)
C14 0.064(2) 0.204(5) 0.071(3) 0.013(3) 0.0002(19) 0.008(3)
C16 0.144(4) 0.092(3) 0.098(3) -0.041(3) -0.042(3) 0.051(3)
N1 0.0502(11) 0.0605(13) 0.0540(13) 0.0027(12) -0.0039(11) 0.0056(10)
O1 0.0700(12) 0.0580(11) 0.0668(12) -0.0060(10) 0.0061(11) -0.0015(10)
C25 0.0601(16) 0.0641(17) 0.0502(15) 0.0028(14) 0.0040(14) 0.0070(14)

loop_
_atom_type_symbol
_atom_type_description
_atom_type_scat_dispersion_real
_atom_type_scat_dispersion_imag
_atom_type_scat_source
C C 0.0033 0.0016 'International Tables Vol C Tables 4.2.6.8 and 6.1.1.4'
H H 0.0000 0.0000 'International Tables Vol C Tables 4.2.6.8 and 6.1.1.4'
N N 0.0061 0.0033 'International Tables Vol C Tables 4.2.6.8 and 6.1.1.4'
O O 0.0106 0.0060 'International Tables Vol C Tables 4.2.6.8 and 6.1.1.4'

loop_
_geom_angle_atom_site_label_1
_geom_angle_atom_site_label_2
_geom_angle_atom_site_label_3
_geom_angle
C1 C6 C5 118.7(2)
C1 C6 C24 120.2(2)
C5 C6 C24 121.1(2)
C10 C4 C3 121.9(3)
C10 C4 C5 119.1(3)
C3 C4 C5 119.0(3)
C6 C1 O1 123.2(2)
C6 C1 C2 121.6(3)
O1 C1 C2 115.2(2)
C6 C5 C7 122.8(3)
C6 C5 C4 119.3(3)
C7 C5 C4 117.9(3)
C8 C7 C5 120.8(3)
C2 C3 C4 121.5(3)
C3 C2 C1 120.0(3)
C9 C10 C4 121.2(3)
C7 C8 C9 121.1(3)
C10 C9 C8 119.9(3)
N1 C24 C6 110.8(2)
N1 C24 C18 109.7(2)
C6 C24 C18 114.4(2)
C19 C18 C23 118.6(3)
C19 C18 C24 123.2(2)
C23 C18 C24 118.3(3)
C13 C12 C17 118.4(3)
C13 C12 C11 120.6(3)
C17 C12 C11 121.0(3)
N1 C11 C12 111.6(2)
C12 C13 C14 119.4(4)
C16 C17 C12 121.5(4)
C18 C19 C20 120.8(3)
C22 C23 C18 120.3(4)
C19 C20 C21 120.3(3)
C21 C22 C23 121.0(4)
C22 C21 C20 119.0(3)
C16 C15 C14 121.1(4)
C15 C14 C13 118.8(4)
C15 C16 C17 120.8(5)
C25 N1 C11 112.7(2)
C25 N1 C24 109.7(2)
C11 N1 C24 112.6(2)
C1 O1 C25 113.80(19)
N1 C25 O1 113.9(2)

loop_
_geom_bond_atom_site_label_1
_geom_bond_atom_site_label_2
_geom_bond_distance
C6 C1 1.372(4)
C6 C5 1.427(4)
C6 C24 1.514(4)
C4 C10 1.412(4)
C4 C3 1.403(5)
C4 C5 1.429(4)
C1 O1 1.369(3)
C1 C2 1.416(4)
C5 C7 1.408(4)
C7 C8 1.369(4)
C3 C2 1.347(4)
C10 C9 1.354(5)
C8 C9 1.393(5)
C24 N1 1.488(3)
C24 C18 1.523(4)
C18 C19 1.371(4)
C18 C23 1.381(4)
C12 C13 1.376(4)
C12 C17 1.380(4)
C12 C11 1.503(4)
C11 N1 1.472(4)
C13 C14 1.413(6)
C17 C16 1.354(5)
C19 C20 1.386(5)
C23 C22 1.379(5)
C20 C21 1.371(5)
C22 C21 1.368(6)
C15 C16 1.324(7)
C15 C14 1.377(8)
N1 C25 1.427(3)
O1 C25 1.450(4)
